data_4079806
loop_
_publ_author_name
'Raja, Muthukrishna'
'Iyer, Ratnasabapathy G.'
'Gwengo, Chengeto'
'Reger, Daniel L.'
'Pellechia, Perry J.'
'Smith, Mark D.'
'Pascui, Andrea E.'

_publ_section_title
;
 Design, Synthesis, and Structural Characterization of a New Class of
 Ferrocene-Containing Heterometallic Triple-Stranded Helicates
;
_journal_issue 1
_journal_name_full Organometallics
_journal_page_first 95
_journal_paper_doi 10.1021/om300843r
_journal_volume 32
_journal_year 2013
_chemical_formula_moiety 'C93 H69 Fe6 Ga2 N3 O12, 2(C F3 O3 S), 2(C9 H17 N2), 0.5(C2 H2 Cl6)'
_chemical_formula_sum 'C114 H104 Cl3 F6 Fe6 Ga2 N7 O18 S2'
_chemical_formula_weight 2619.05
_chemical_name_systematic
;
 ? 
;
_space_group_crystal_system monoclinic
_space_group_IT_number 15
_space_group_name_Hall '-C 2yc'
_space_group_name_H-M_alt 'C 1 2/c 1'
_symmetry_space_group_name_Hall '-C 2yc'
_symmetry_space_group_name_H-M 'C 1 2/c 1'
_atom_sites_solution_hydrogens geom
_atom_sites_solution_primary direct
_atom_sites_solution_secondary difmap
_audit_creation_date 2012-06-06
_audit_creation_method
;
  Olex2 1.1
  (compiled Nov  1 2011 20:42:30, GUI svn.r3906)
;
_cell_angle_alpha 90.00
_cell_angle_beta 94.366(11)
_cell_angle_gamma 90.00
_cell_formula_units_Z 4
_cell_length_a 19.332(7)
_cell_length_b 17.846(7)
_cell_length_c 30.979(11)
_cell_measurement_reflns_used 3171
_cell_measurement_temperature 100(2)
_cell_measurement_theta_max 18.980
_cell_measurement_theta_min 2.283
_cell_volume 10657(7)
_computing_cell_refinement 'SAINT-Plus Version 6.45 (Bruker, 2001)'
_computing_data_collection 'SMART Version 5.625 (Bruker, 2001)'
_computing_data_reduction 'SAINT-Plus Version 6.45 (Bruker, 2001)'
_computing_molecular_graphics
;
O. V. Dolomanov, L. J. Bourhis, R. J. Gildea, J. A. K. Howard and H. Puschmann,
OLEX2: a complete structure solution, refinement and analysis program.
J. Appl. Cryst. (2009). 42, 339-341.
;
_computing_publication_material
;
O. V. Dolomanov, L. J. Bourhis, R. J. Gildea, J. A. K. Howard and H. Puschmann,
OLEX2: a complete structure solution, refinement and analysis program.
J. Appl. Cryst. (2009). 42, 339-341.
;
_computing_structure_refinement
;
SHELXL, G.M. Sheldrick, Acta Cryst.
2008). A64, 112-122
;
_computing_structure_solution 'SHELXS97 (Sheldrick, 1997)'
_diffrn_ambient_temperature 100(2)
_diffrn_measured_fraction_theta_full 0.992
_diffrn_measured_fraction_theta_max 0.992
_diffrn_measurement_device_type 'Bruker SMART APEX CCD diffractometer'
_diffrn_measurement_method 'omega scans'
_diffrn_radiation_monochromator graphite
_diffrn_radiation_type MoK\a
_diffrn_radiation_wavelength 0.71073
_diffrn_reflns_av_R_equivalents 0.1479
_diffrn_reflns_av_unetI/netI 0.1166
_diffrn_reflns_limit_h_max 22
_diffrn_reflns_limit_h_min -22
_diffrn_reflns_limit_k_max 20
_diffrn_reflns_limit_k_min -20
_diffrn_reflns_limit_l_max 35
_diffrn_reflns_limit_l_min -35
_diffrn_reflns_number 63341
_diffrn_reflns_theta_full 24.37
_diffrn_reflns_theta_max 24.37
_diffrn_reflns_theta_min 1.56
_diffrn_source 'sealed tube'
_diffrn_source_current 5.0
_diffrn_source_power 0.1
_diffrn_source_target Mo
_diffrn_source_voltage 20.0
_exptl_absorpt_coefficient_mu 1.488
_exptl_absorpt_correction_type none
_exptl_crystal_colour 'dark red'
_exptl_crystal_density_diffrn 1.632
_exptl_crystal_density_method 'not measured'
_exptl_crystal_description rod
_exptl_crystal_F_000 5344
_exptl_crystal_size_max 0.34
_exptl_crystal_size_mid 0.12
_exptl_crystal_size_min 0.1
_refine_diff_density_max 0.679
_refine_diff_density_min -0.467
_refine_diff_density_rms 0.104
_refine_ls_extinction_method none
_refine_ls_goodness_of_fit_ref 0.912
_refine_ls_hydrogen_treatment constr
_refine_ls_matrix_type full
_refine_ls_number_parameters 722
_refine_ls_number_reflns 8669
_refine_ls_number_restraints 12
_refine_ls_restrained_S_all 0.914
_refine_ls_R_factor_all 0.1077
_refine_ls_R_factor_gt 0.0581
_refine_ls_shift/su_max 0.000
_refine_ls_shift/su_mean 0.000
_refine_ls_structure_factor_coef Fsqd
_refine_ls_weighting_details 'calc w=1/[\s^2^(Fo^2^)+(0.0545P)^2^+0.0000P] where P=(Fo^2^+2Fc^2^)/3'
_refine_ls_weighting_scheme calc
_refine_ls_wR_factor_gt 0.1194
_refine_ls_wR_factor_ref 0.1354
_reflns_number_gt 5108
_reflns_number_total 8669
_reflns_threshold_expression >2sigma(I)
_cod_data_source_file om300843r_si_001.cif
_cod_data_source_block cgmr001m
_cod_original_cell_volume 10656(7)
_cod_database_code 4079806

loop_
_space_group_symop_id
_space_group_symop_operation_xyz
1 'x, y, z'
2 '-x, y, -z+1/2'
3 'x+1/2, y+1/2, z'
4 '-x+1/2, y+1/2, -z+1/2'
5 '-x, -y, -z'
6 'x, -y, z-1/2'
7 '-x+1/2, -y+1/2, -z'
8 'x+1/2, -y+1/2, z-1/2'

loop_
_atom_site_label
_atom_site_type_symbol
_atom_site_fract_x
_atom_site_fract_y
_atom_site_fract_z
_atom_site_U_iso_or_equiv
_atom_site_adp_type
_atom_site_occupancy
_atom_site_symmetry_multiplicity
_atom_site_calc_flag
_atom_site_refinement_flags
_atom_site_disorder_assembly
_atom_site_disorder_group
Ga1 Ga 0.56877(4) 0.16669(4) 0.36504(2) 0.0325(2) Uani 1 1 d . . .
Fe1 Fe 0.38223(5) 0.33876(5) 0.42576(3) 0.0291(2) Uani 1 1 d . . .
Fe2 Fe 0.56214(5) -0.09670(5) 0.43941(3) 0.0270(2) Uani 1 1 d . . .
Fe3 Fe 0.70396(5) 0.39535(5) 0.46330(3) 0.0282(2) Uani 1 1 d . . .
O1 O 0.5072(2) 0.1893(2) 0.41112(12) 0.0269(10) Uani 1 1 d . . .
O2 O 0.4943(2) 0.1033(2) 0.33775(12) 0.0277(10) Uani 1 1 d . . .
O3 O 0.6241(2) 0.1339(2) 0.31726(12) 0.0261(10) Uani 1 1 d . . .
O4 O 0.6131(2) 0.0859(2) 0.40087(12) 0.0273(10) Uani 1 1 d . . .
O5 O 0.6386(2) 0.2349(2) 0.39224(12) 0.0293(10) Uani 1 1 d . . .
O6 O 0.5333(2) 0.2496(2) 0.32720(12) 0.0270(10) Uani 1 1 d . . .
N1 N 0.2917(3) -0.0205(3) 0.28982(17) 0.0410(15) Uani 1 1 d . . .
N2 N 0.5000 0.4759(4) 0.2500 0.056(3) Uani 1 2 d S . .
C1 C 0.4409(4) 0.1856(3) 0.40927(18) 0.0269(15) Uani 1 1 d . . .
C2 C 0.4013(3) 0.1423(3) 0.37864(18) 0.0269(15) Uani 1 1 d . . .
H2 H 0.3528 0.1380 0.3813 0.032 Uiso 1 1 calc R . .
C3 C 0.4296(3) 0.1057(3) 0.34472(19) 0.0260(15) Uani 1 1 d . . .
C4 C 0.3839(3) 0.0667(3) 0.31091(19) 0.0264(15) Uani 1 1 d . . .
C5 C 0.3318(3) 0.0161(3) 0.3195(2) 0.0340(17) Uani 1 1 d . . .
H5 H 0.3244 0.0070 0.3490 0.041 Uiso 1 1 calc R . .
C6 C 0.6979(4) -0.0052(3) 0.2516(2) 0.0378(17) Uani 1 1 d . . .
H6 H 0.7262 -0.0301 0.2735 0.045 Uiso 1 1 calc R . .
C7 C 0.6473(3) 0.0456(3) 0.26445(19) 0.0274(15) Uani 1 1 d . . .
C8 C 0.3940(3) 0.0803(3) 0.26769(18) 0.0261(15) Uani 1 1 d . . .
H8 H 0.4296 0.1136 0.2603 0.031 Uiso 1 1 calc R . .
C9 C 0.6383(3) 0.0640(3) 0.31098(18) 0.0233(14) Uani 1 1 d . . .
C10 C 0.6427(3) 0.0091(3) 0.34240(18) 0.0261(15) Uani 1 1 d . . .
H10 H 0.6538 -0.0404 0.3341 0.031 Uiso 1 1 calc R . .
C11 C 0.6317(3) 0.0225(3) 0.3862(2) 0.0286(15) Uani 1 1 d . . .
C12 C 0.6510(3) 0.3032(3) 0.38295(18) 0.0267(15) Uani 1 1 d . . .
C13 C 0.6137(3) 0.3439(3) 0.35003(18) 0.0298(15) Uani 1 1 d . . .
H13 H 0.6264 0.3947 0.3459 0.036 Uiso 1 1 calc R . .
C14 C 0.5602(3) 0.3150(3) 0.32343(18) 0.0248(15) Uani 1 1 d . . .
C15 C 0.5293(3) 0.3585(3) 0.28549(19) 0.0298(16) Uani 1 1 d . . .
C16 C 0.5278(4) 0.4370(4) 0.2835(2) 0.048(2) Uani 1 1 d . . .
H16 H 0.5478 0.4641 0.3078 0.058 Uiso 1 1 calc R . .
C17 C 0.5000 0.3200(5) 0.2500 0.023(2) Uani 1 2 d S . .
H17 H 0.5000 0.2668 0.2500 0.028 Uiso 1 2 calc SR . .
C21 C 0.4073(3) 0.2315(3) 0.44106(18) 0.0267(15) Uani 1 1 d . . .
C22 C 0.4453(3) 0.2818(3) 0.47032(18) 0.0279(15) Uani 1 1 d . . .
H22 H 0.4943 0.2856 0.4746 0.033 Uiso 1 1 calc R . .
C23 C 0.3966(4) 0.3245(3) 0.49161(19) 0.0337(17) Uani 1 1 d . . .
H23 H 0.4075 0.3621 0.5127 0.040 Uiso 1 1 calc R . .
C24 C 0.3300(4) 0.3023(3) 0.4765(2) 0.0348(17) Uani 1 1 d . . .
H24 H 0.2881 0.3227 0.4856 0.042 Uiso 1 1 calc R . .
C25 C 0.3345(3) 0.2449(3) 0.44559(19) 0.0313(16) Uani 1 1 d . . .
H25 H 0.2967 0.2196 0.4306 0.038 Uiso 1 1 calc R . .
C26 C 0.4420(3) 0.4018(4) 0.38801(19) 0.0339(16) Uani 1 1 d . . .
H26 H 0.4912 0.4020 0.3890 0.041 Uiso 1 1 calc R . .
C27 C 0.4004(3) 0.4486(3) 0.4124(2) 0.0315(16) Uani 1 1 d . . .
H27 H 0.4167 0.4855 0.4328 0.038 Uiso 1 1 calc R . .
C28 C 0.3297(4) 0.4303(3) 0.4010(2) 0.0358(17) Uani 1 1 d . . .
H28 H 0.2906 0.4533 0.4123 0.043 Uiso 1 1 calc R . .
C29 C 0.3276(3) 0.3716(3) 0.36965(19) 0.0327(16) Uani 1 1 d . . .
H29 H 0.2871 0.3483 0.3565 0.039 Uiso 1 1 calc R . .
C30 C 0.3972(3) 0.3547(4) 0.3618(2) 0.0322(16) Uani 1 1 d . . .
H30 H 0.4115 0.3179 0.3423 0.039 Uiso 1 1 calc R . .
C31 C 0.6427(3) -0.0367(3) 0.41798(19) 0.0258(15) Uani 1 1 d . . .
C32 C 0.6382(3) -0.0267(3) 0.46344(19) 0.0291(15) Uani 1 1 d . . .
H32 H 0.6308 0.0196 0.4776 0.035 Uiso 1 1 calc R . .
C33 C 0.6465(3) -0.0977(4) 0.4839(2) 0.0327(16) Uani 1 1 d . . .
H33 H 0.6464 -0.1073 0.5140 0.039 Uiso 1 1 calc R . .
C34 C 0.6548(3) -0.1515(4) 0.4511(2) 0.0358(17) Uani 1 1 d . . .
H34 H 0.6614 -0.2038 0.4558 0.043 Uiso 1 1 calc R . .
C35 C 0.6520(3) -0.1161(3) 0.4111(2) 0.0304(16) Uani 1 1 d . . .
H35 H 0.6555 -0.1399 0.3839 0.037 Uiso 1 1 calc R . .
C36 C 0.4736(3) -0.0645(4) 0.4044(2) 0.0341(17) Uani 1 1 d . . .
H36 H 0.4709 -0.0294 0.3813 0.041 Uiso 1 1 calc R . .
C37 C 0.4692(3) -0.0473(4) 0.4484(2) 0.0344(16) Uani 1 1 d . . .
H37 H 0.4623 0.0011 0.4601 0.041 Uiso 1 1 calc R . .
C38 C 0.4766(3) -0.1146(4) 0.4718(2) 0.0373(17) Uani 1 1 d . . .
H38 H 0.4762 -0.1196 0.5023 0.045 Uiso 1 1 calc R . .
C39 C 0.4847(3) -0.1742(4) 0.4419(2) 0.0343(16) Uani 1 1 d . . .
H39 H 0.4902 -0.2259 0.4487 0.041 Uiso 1 1 calc R . .
C40 C 0.4828(3) -0.1416(4) 0.4004(2) 0.0344(17) Uani 1 1 d . . .
H40 H 0.4871 -0.1678 0.3740 0.041 Uiso 1 1 calc R . .
C41 C 0.7112(3) 0.3373(4) 0.40730(18) 0.0297(15) Uani 1 1 d . . .
C42 C 0.7387(3) 0.4109(3) 0.40375(19) 0.0295(15) Uani 1 1 d . . .
H42 H 0.7224 0.4480 0.3835 0.035 Uiso 1 1 calc R . .
C43 C 0.7939(3) 0.4190(4) 0.4351(2) 0.0334(16) Uani 1 1 d . . .
H43 H 0.8221 0.4624 0.4394 0.040 Uiso 1 1 calc R . .
C44 C 0.8008(3) 0.3520(4) 0.4592(2) 0.0369(17) Uani 1 1 d . . .
H44 H 0.8340 0.3432 0.4829 0.044 Uiso 1 1 calc R . .
C45 C 0.7506(3) 0.3005(4) 0.44267(19) 0.0308(16) Uani 1 1 d . . .
H45 H 0.7439 0.2510 0.4528 0.037 Uiso 1 1 calc R . .
C46 C 0.6021(3) 0.4044(4) 0.4769(2) 0.0344(16) Uani 1 1 d . . .
H46 H 0.5631 0.3847 0.4602 0.041 Uiso 1 1 calc R . .
C47 C 0.6314(3) 0.4763(4) 0.4717(2) 0.0372(17) Uani 1 1 d . . .
H47 H 0.6155 0.5129 0.4511 0.045 Uiso 1 1 calc R . .
C48 C 0.6878(3) 0.4837(4) 0.5023(2) 0.0375(17) Uani 1 1 d . . .
H48 H 0.7170 0.5265 0.5062 0.045 Uiso 1 1 calc R . .
C49 C 0.6940(4) 0.4160(4) 0.5268(2) 0.0367(17) Uani 1 1 d . . .
H49 H 0.7282 0.4057 0.5497 0.044 Uiso 1 1 calc R . .
C50 C 0.6404(3) 0.3667(4) 0.5111(2) 0.0362(17) Uani 1 1 d . . .
H50 H 0.6318 0.3178 0.5215 0.043 Uiso 1 1 calc R . .
S1 S 0.67161(12) 0.64411(13) 0.37293(7) 0.0630(6) Uani 1 1 d . . .
O7 O 0.6903(3) 0.6277(3) 0.41693(16) 0.0760(18) Uani 1 1 d . . .
O8 O 0.6937(3) 0.5909(3) 0.34205(17) 0.0770(19) Uani 1 1 d . . .
O9 O 0.6812(4) 0.7227(3) 0.3601(2) 0.092(2) Uani 1 1 d . . .
C60 C 0.5802(5) 0.6342(5) 0.3673(3) 0.073(3) Uani 1 1 d . . .
F1 F 0.5534(3) 0.6472(3) 0.32593(18) 0.1058(19) Uani 1 1 d . . .
F2 F 0.5489(3) 0.6827(3) 0.3928(2) 0.119(2) Uani 1 1 d . . .
F3 F 0.5586(3) 0.5653(3) 0.37732(15) 0.0785(15) Uani 1 1 d . . .
N3 N 0.6967(4) 0.7429(4) 0.2062(2) 0.0603(19) Uani 1 1 d . . .
N4 N 0.7303(4) 0.6788(3) 0.2683(2) 0.0596(19) Uani 1 1 d . . .
H4 H 0.7237 0.6406 0.2855 0.072 Uiso 1 1 calc R . .
C51 C 0.6542(5) 0.7522(5) 0.1650(3) 0.075(3) Uani 1 1 d . . .
H51A H 0.6648 0.8012 0.1521 0.090 Uiso 1 1 calc R . .
H51B H 0.6045 0.7521 0.1707 0.090 Uiso 1 1 calc R . .
C52 C 0.6674(6) 0.6909(5) 0.1334(3) 0.083(3) Uani 1 1 d . . .
H52A H 0.6532 0.7087 0.1038 0.100 Uiso 1 1 calc R . .
H52B H 0.7178 0.6805 0.1349 0.100 Uiso 1 1 calc R . .
C53 C 0.6299(5) 0.6196(5) 0.1413(3) 0.085(3) Uani 1 1 d . . .
H53A H 0.6385 0.5842 0.1176 0.102 Uiso 1 1 calc R . .
H53B H 0.5795 0.6303 0.1393 0.102 Uiso 1 1 calc R . .
C54 C 0.6486(5) 0.5808(5) 0.1839(3) 0.073(3) Uani 1 1 d . . .
H54A H 0.6983 0.5670 0.1853 0.088 Uiso 1 1 calc R . .
H54B H 0.6216 0.5337 0.1847 0.088 Uiso 1 1 calc R . .
C55 C 0.6356(5) 0.6267(5) 0.2238(3) 0.073(3) Uani 1 1 d . . .
H55A H 0.5896 0.6511 0.2195 0.087 Uiso 1 1 calc R . .
H55B H 0.6350 0.5930 0.2492 0.087 Uiso 1 1 calc R . .
C56 C 0.6898(4) 0.6852(4) 0.2327(2) 0.052(2) Uani 1 1 d . . .
C57 C 0.7866(5) 0.7323(4) 0.2813(3) 0.080(3) Uani 1 1 d . . .
H57A H 0.7883 0.7402 0.3130 0.096 Uiso 1 1 calc R . .
H57B H 0.8316 0.7109 0.2743 0.096 Uiso 1 1 calc R . .
C58 C 0.7764(6) 0.8027(5) 0.2598(3) 0.099(4) Uani 1 1 d . . .
H58A H 0.8207 0.8306 0.2625 0.119 Uiso 1 1 calc R . .
H58B H 0.7421 0.8320 0.2750 0.119 Uiso 1 1 calc R . .
C59 C 0.7527(5) 0.7982(5) 0.2146(3) 0.069(3) Uani 1 1 d . . .
H59A H 0.7923 0.7844 0.1977 0.083 Uiso 1 1 calc R . .
H59B H 0.7359 0.8481 0.2046 0.083 Uiso 1 1 calc R . .
C61 C 0.5189(8) 0.8870(12) 0.2667(5) 0.0640(18) Uiso 0.313(4) 1 d PD A -1
H61 H 0.5313 0.9351 0.2819 0.077 Uiso 0.313(4) 1 calc PR A -1
Cl1 Cl 0.5746(6) 0.8187(8) 0.2887(4) 0.0640(18) Uiso 0.313(4) 1 d PD A -1
Cl2 Cl 0.4331(4) 0.8655(4) 0.2769(2) 0.0640(18) Uiso 0.313(4) 1 d PD A -1
Cl3 Cl 0.5301(4) 0.9008(5) 0.2114(2) 0.0640(18) Uiso 0.313(4) 1 d PD A -1
C62 C 0.4763(14) 0.8575(15) 0.2470(10) 0.072(3) Uiso 0.187(4) 1 d PD A -2
H62 H 0.4483 0.8841 0.2681 0.086 Uiso 0.187(4) 1 calc PR A -2
Cl4 Cl 0.4160(10) 0.8129(14) 0.2128(7) 0.072(3) Uiso 0.187(4) 1 d PD A -2
Cl5 Cl 0.5140(7) 0.9285(7) 0.2192(4) 0.072(3) Uiso 0.187(4) 1 d PD A -2
Cl6 Cl 0.5297(7) 0.7994(7) 0.2785(4) 0.072(3) Uiso 0.187(4) 1 d PD A -2

loop_
_atom_site_aniso_label
_atom_site_aniso_U_11
_atom_site_aniso_U_22
_atom_site_aniso_U_33
_atom_site_aniso_U_23
_atom_site_aniso_U_13
_atom_site_aniso_U_12
Ga1 0.0389(5) 0.0275(4) 0.0313(4) 0.0006(3) 0.0041(3) 0.0033(4)
Fe1 0.0346(6) 0.0280(5) 0.0251(5) -0.0005(4) 0.0059(4) 0.0056(4)
Fe2 0.0271(6) 0.0258(5) 0.0282(5) 0.0054(4) 0.0018(4) 0.0003(4)
Fe3 0.0311(6) 0.0282(5) 0.0253(5) -0.0016(4) 0.0019(4) -0.0001(4)
O1 0.028(3) 0.027(2) 0.026(2) 0.0025(18) 0.003(2) 0.002(2)
O2 0.029(3) 0.025(2) 0.030(2) -0.0001(19) 0.005(2) 0.005(2)
O3 0.034(3) 0.021(2) 0.025(2) 0.0018(18) 0.008(2) 0.000(2)
O4 0.037(3) 0.018(2) 0.026(2) 0.0005(19) 0.002(2) 0.003(2)
O5 0.033(3) 0.026(3) 0.028(2) -0.001(2) 0.001(2) 0.004(2)
O6 0.035(3) 0.019(2) 0.027(2) 0.0011(18) 0.002(2) -0.001(2)
N1 0.055(4) 0.039(4) 0.031(3) -0.005(3) 0.016(3) -0.014(3)
N2 0.099(8) 0.029(5) 0.037(5) 0.000 -0.024(5) 0.000
C1 0.045(5) 0.019(4) 0.018(3) 0.009(3) 0.004(3) 0.001(3)
C2 0.029(4) 0.025(4) 0.027(4) 0.001(3) 0.008(3) 0.002(3)
C3 0.030(4) 0.019(3) 0.030(4) 0.009(3) 0.003(3) -0.002(3)
C4 0.037(4) 0.018(3) 0.025(3) 0.002(3) 0.010(3) 0.003(3)
C5 0.043(5) 0.034(4) 0.027(4) -0.002(3) 0.016(3) -0.006(3)
C6 0.049(5) 0.028(4) 0.037(4) 0.010(3) 0.005(4) 0.006(3)
C7 0.030(4) 0.019(3) 0.034(4) -0.002(3) 0.011(3) 0.000(3)
C8 0.032(4) 0.018(3) 0.029(4) -0.004(3) 0.007(3) -0.007(3)
C9 0.015(3) 0.029(4) 0.026(3) -0.002(3) 0.001(3) 0.002(3)
C10 0.032(4) 0.018(3) 0.028(4) -0.001(3) 0.008(3) 0.002(3)
C11 0.020(4) 0.029(4) 0.037(4) 0.009(3) 0.003(3) -0.006(3)
C12 0.030(4) 0.026(4) 0.024(3) -0.008(3) 0.006(3) 0.005(3)
C13 0.038(4) 0.024(4) 0.028(4) -0.001(3) 0.002(3) -0.003(3)
C14 0.030(4) 0.028(4) 0.018(3) -0.005(3) 0.010(3) 0.006(3)
C15 0.038(4) 0.026(4) 0.025(4) 0.000(3) 0.004(3) 0.004(3)
C16 0.072(6) 0.031(4) 0.039(4) -0.003(3) -0.017(4) 0.001(4)
C17 0.029(5) 0.019(5) 0.022(5) 0.000 0.009(4) 0.000
C21 0.034(4) 0.028(4) 0.019(3) 0.004(3) 0.005(3) 0.004(3)
C22 0.032(4) 0.032(4) 0.019(3) 0.007(3) 0.002(3) 0.003(3)
C23 0.048(5) 0.029(4) 0.025(4) -0.002(3) 0.008(3) 0.008(3)
C24 0.038(5) 0.030(4) 0.036(4) 0.005(3) 0.006(3) 0.008(3)
C25 0.032(4) 0.034(4) 0.028(4) 0.002(3) 0.005(3) 0.001(3)
C26 0.030(4) 0.040(4) 0.033(4) 0.011(3) 0.007(3) 0.008(3)
C27 0.038(4) 0.023(4) 0.033(4) 0.003(3) 0.005(3) -0.001(3)
C28 0.035(5) 0.034(4) 0.039(4) 0.004(3) 0.005(3) 0.010(3)
C29 0.032(4) 0.038(4) 0.027(4) 0.004(3) -0.002(3) 0.008(3)
C30 0.034(4) 0.034(4) 0.029(4) 0.004(3) 0.008(3) 0.006(3)
C31 0.018(4) 0.030(4) 0.030(4) 0.007(3) 0.005(3) 0.001(3)
C32 0.026(4) 0.030(4) 0.031(4) 0.003(3) 0.000(3) 0.003(3)
C33 0.029(4) 0.038(4) 0.031(4) 0.010(3) 0.003(3) -0.002(3)
C34 0.027(4) 0.028(4) 0.053(5) 0.014(3) 0.004(3) 0.002(3)
C35 0.031(4) 0.029(4) 0.032(4) 0.007(3) 0.004(3) -0.002(3)
C36 0.031(4) 0.036(4) 0.034(4) 0.011(3) -0.007(3) -0.006(3)
C37 0.028(4) 0.030(4) 0.046(4) 0.001(3) 0.006(3) -0.003(3)
C38 0.023(4) 0.047(5) 0.042(4) 0.005(4) -0.001(3) -0.002(3)
C39 0.031(4) 0.030(4) 0.040(4) 0.003(3) -0.001(3) -0.002(3)
C40 0.032(4) 0.040(4) 0.031(4) 0.003(3) -0.003(3) -0.005(3)
C41 0.032(4) 0.039(4) 0.018(3) -0.001(3) 0.004(3) 0.005(3)
C42 0.032(4) 0.030(4) 0.028(4) 0.000(3) 0.008(3) -0.004(3)
C43 0.027(4) 0.041(4) 0.033(4) -0.004(3) 0.007(3) -0.009(3)
C44 0.024(4) 0.056(5) 0.032(4) -0.004(4) 0.007(3) 0.000(4)
C45 0.030(4) 0.032(4) 0.031(4) -0.006(3) 0.002(3) 0.002(3)
C46 0.024(4) 0.046(5) 0.034(4) -0.012(3) 0.002(3) 0.001(3)
C47 0.042(5) 0.030(4) 0.040(4) -0.004(3) 0.005(4) 0.008(3)
C48 0.041(5) 0.032(4) 0.041(4) -0.016(3) 0.008(4) -0.002(3)
C49 0.040(4) 0.044(5) 0.026(4) -0.003(3) 0.004(3) 0.009(4)
C50 0.037(4) 0.038(4) 0.034(4) -0.006(3) 0.004(3) -0.001(3)
S1 0.0694(17) 0.0702(17) 0.0501(13) -0.0065(12) 0.0096(12) -0.0005(13)
O7 0.081(4) 0.110(5) 0.036(3) 0.005(3) -0.004(3) -0.032(4)
O8 0.112(5) 0.059(4) 0.063(4) 0.002(3) 0.024(4) 0.042(4)
O9 0.143(6) 0.039(4) 0.098(5) -0.002(3) 0.026(4) -0.012(4)
C60 0.083(8) 0.056(6) 0.076(7) -0.008(5) -0.011(6) 0.007(6)
F1 0.094(4) 0.138(5) 0.082(4) 0.022(4) -0.017(3) 0.020(4)
F2 0.124(5) 0.112(5) 0.123(5) -0.042(4) 0.027(4) 0.041(4)
F3 0.090(4) 0.063(3) 0.081(4) 0.004(3) -0.004(3) -0.021(3)
N3 0.072(5) 0.065(5) 0.044(4) 0.001(4) 0.004(4) 0.003(4)
N4 0.087(6) 0.041(4) 0.051(4) 0.003(3) 0.006(4) 0.003(4)
C51 0.078(7) 0.082(7) 0.063(6) 0.010(5) -0.014(5) 0.003(5)
C52 0.133(9) 0.069(6) 0.049(5) -0.015(5) 0.018(6) -0.035(6)
C53 0.092(8) 0.095(8) 0.068(7) -0.028(6) 0.003(6) -0.030(6)
C54 0.093(8) 0.063(6) 0.062(6) -0.013(5) -0.003(5) 0.005(5)
C55 0.087(7) 0.069(6) 0.064(6) -0.012(5) 0.016(5) -0.027(5)
C56 0.070(6) 0.053(5) 0.033(4) 0.007(4) 0.007(4) 0.008(4)
C57 0.111(8) 0.039(5) 0.086(7) -0.012(5) -0.018(6) 0.003(5)
C58 0.133(10) 0.082(8) 0.077(7) 0.029(6) -0.029(7) -0.032(7)
C59 0.090(7) 0.061(6) 0.059(6) 0.002(5) 0.013(5) -0.038(5)

loop_
_atom_type_symbol
_atom_type_description
_atom_type_scat_dispersion_real
_atom_type_scat_dispersion_imag
_atom_type_scat_source
C C 0.0033 0.0016 'International Tables Vol C Tables 4.2.6.8 and 6.1.1.4'
H H 0.0000 0.0000 'International Tables Vol C Tables 4.2.6.8 and 6.1.1.4'
Cl Cl 0.1484 0.1585 'International Tables Vol C Tables 4.2.6.8 and 6.1.1.4'
F F 0.0171 0.0103 'International Tables Vol C Tables 4.2.6.8 and 6.1.1.4'
Fe Fe 0.3463 0.8444 'International Tables Vol C Tables 4.2.6.8 and 6.1.1.4'
Ga Ga 0.2307 1.6083 'International Tables Vol C Tables 4.2.6.8 and 6.1.1.4'
N N 0.0061 0.0033 'International Tables Vol C Tables 4.2.6.8 and 6.1.1.4'
O O 0.0106 0.0060 'International Tables Vol C Tables 4.2.6.8 and 6.1.1.4'
S S 0.1246 0.1234 'International Tables Vol C Tables 4.2.6.8 and 6.1.1.4'

loop_
_geom_angle_atom_site_label_1
_geom_angle_atom_site_label_2
_geom_angle_atom_site_label_3
_geom_angle
_geom_angle_site_symmetry_1
_geom_angle_site_symmetry_3
O1 Ga1 O2 88.09(17) . .
O1 Ga1 O3 173.58(17) . .
O1 Ga1 O4 90.14(16) . .
O1 Ga1 O6 94.29(16) . .
O2 Ga1 O3 85.90(17) . .
O2 Ga1 O4 95.39(16) . .
O2 Ga1 O6 88.03(16) . .
O4 Ga1 O3 88.18(16) . .
O4 Ga1 O6 174.51(17) . .
O5 Ga1 O1 89.71(17) . .
O5 Ga1 O2 176.35(17) . .
O5 Ga1 O3 96.41(17) . .
O5 Ga1 O4 87.53(16) . .
O5 Ga1 O6 89.23(16) . .
O6 Ga1 O3 87.77(16) . .
C21 Fe1 C22 41.4(2) . .
C21 Fe1 C23 68.8(2) . .
C21 Fe1 C24 68.9(2) . .
C21 Fe1 C25 41.7(2) . .
C21 Fe1 C26 121.3(3) . .
C21 Fe1 C27 156.3(3) . .
C21 Fe1 C28 161.6(3) . .
C21 Fe1 C29 124.6(2) . .
C21 Fe1 C30 108.1(2) . .
C22 Fe1 C23 40.4(2) . .
C22 Fe1 C26 109.1(3) . .
C22 Fe1 C28 155.0(3) . .
C22 Fe1 C29 163.4(2) . .
C22 Fe1 C30 127.1(2) . .
C24 Fe1 C22 68.0(3) . .
C24 Fe1 C23 39.8(2) . .
C24 Fe1 C26 162.2(3) . .
C24 Fe1 C27 124.5(3) . .
C24 Fe1 C28 106.5(3) . .
C24 Fe1 C29 119.4(3) . .
C24 Fe1 C30 155.1(3) . .
C25 Fe1 C22 69.3(2) . .
C25 Fe1 C23 68.1(3) . .
C25 Fe1 C24 40.5(2) . .
C25 Fe1 C26 156.5(3) . .
C25 Fe1 C27 160.7(3) . .
C25 Fe1 C28 123.4(3) . .
C25 Fe1 C29 106.0(3) . .
C25 Fe1 C30 120.6(3) . .
C26 Fe1 C23 126.7(3) . .
C26 Fe1 C29 68.5(3) . .
C26 Fe1 C30 40.6(2) . .
C27 Fe1 C22 120.8(3) . .
C27 Fe1 C23 107.9(3) . .
C27 Fe1 C26 40.6(2) . .
C27 Fe1 C28 40.8(2) . .
C27 Fe1 C29 68.8(3) . .
C27 Fe1 C30 68.3(2) . .
C28 Fe1 C23 119.9(3) . .
C28 Fe1 C26 68.3(3) . .
C28 Fe1 C29 40.8(2) . .
C28 Fe1 C30 68.1(3) . .
C29 Fe1 C23 154.1(3) . .
C30 Fe1 C23 164.1(3) . .
C30 Fe1 C29 40.5(2) . .
C31 Fe2 C33 68.7(2) . .
C31 Fe2 C34 68.3(2) . .
C31 Fe2 C39 161.1(3) . .
C31 Fe2 C40 124.7(2) . .
C32 Fe2 C31 41.1(2) . .
C32 Fe2 C33 40.7(2) . .
C32 Fe2 C34 68.3(3) . .
C32 Fe2 C35 69.2(2) . .
C32 Fe2 C36 125.3(3) . .
C32 Fe2 C37 107.8(3) . .
C32 Fe2 C39 156.3(2) . .
C32 Fe2 C40 161.7(2) . .
C34 Fe2 C33 40.4(2) . .
C35 Fe2 C31 41.5(2) . .
C35 Fe2 C33 68.1(3) . .
C35 Fe2 C34 39.8(2) . .
C35 Fe2 C36 121.9(3) . .
C35 Fe2 C37 157.3(2) . .
C35 Fe2 C39 123.6(3) . .
C35 Fe2 C40 107.7(3) . .
C36 Fe2 C31 108.0(2) . .
C36 Fe2 C33 162.1(3) . .
C36 Fe2 C34 156.4(3) . .
C36 Fe2 C37 40.3(2) . .
C36 Fe2 C39 67.9(3) . .
C36 Fe2 C40 39.9(2) . .
C37 Fe2 C31 121.3(2) . .
C37 Fe2 C33 125.1(3) . .
C37 Fe2 C34 161.7(3) . .
C37 Fe2 C39 68.4(3) . .
C37 Fe2 C40 67.7(3) . .
C38 Fe2 C31 156.4(3) . .
C38 Fe2 C32 120.8(3) . .
C38 Fe2 C33 107.6(3) . .
C38 Fe2 C34 125.0(3) . .
C38 Fe2 C35 160.7(2) . .
C38 Fe2 C36 67.9(3) . .
C38 Fe2 C37 40.4(2) . .
C38 Fe2 C39 41.1(2) . .
C38 Fe2 C40 68.1(3) . .
C39 Fe2 C33 121.0(2) . .
C39 Fe2 C34 107.6(3) . .
C40 Fe2 C33 156.3(3) . .
C40 Fe2 C34 121.6(3) . .
C40 Fe2 C39 40.4(2) . .
C41 Fe3 C43 68.0(3) . .
C41 Fe3 C44 68.4(3) . .
C41 Fe3 C45 41.5(2) . .
C41 Fe3 C46 110.2(3) . .
C41 Fe3 C47 124.1(3) . .
C41 Fe3 C50 124.8(3) . .
C42 Fe3 C41 41.0(2) . .
C42 Fe3 C43 40.0(2) . .
C42 Fe3 C44 68.0(3) . .
C42 Fe3 C45 69.2(3) . .
C42 Fe3 C46 124.5(3) . .
C42 Fe3 C47 107.3(3) . .
C42 Fe3 C50 160.8(3) . .
C43 Fe3 C46 158.5(3) . .
C43 Fe3 C50 158.5(3) . .
C44 Fe3 C43 40.4(2) . .
C44 Fe3 C45 40.3(2) . .
C44 Fe3 C46 160.6(3) . .
C44 Fe3 C47 156.7(3) . .
C44 Fe3 C50 123.5(3) . .
C45 Fe3 C43 68.2(3) . .
C45 Fe3 C46 125.7(3) . .
C45 Fe3 C47 161.6(3) . .
C45 Fe3 C50 108.7(3) . .
C46 Fe3 C50 40.3(2) . .
C47 Fe3 C43 121.5(3) . .
C47 Fe3 C46 40.4(2) . .
C47 Fe3 C50 68.3(3) . .
C48 Fe3 C41 158.3(3) . .
C48 Fe3 C42 120.8(3) . .
C48 Fe3 C43 105.6(3) . .
C48 Fe3 C44 121.1(3) . .
C48 Fe3 C45 157.4(3) . .
C48 Fe3 C46 67.8(3) . .
C48 Fe3 C47 40.1(2) . .
C48 Fe3 C50 68.7(3) . .
C49 Fe3 C41 159.9(3) . .
C49 Fe3 C42 157.0(3) . .
C49 Fe3 C43 121.6(3) . .
C49 Fe3 C44 106.5(3) . .
C49 Fe3 C45 122.1(3) . .
C49 Fe3 C46 67.8(3) . .
C49 Fe3 C47 68.3(3) . .
C49 Fe3 C48 41.3(2) . .
C49 Fe3 C50 40.6(2) . .
C1 O1 Ga1 127.9(4) . .
C3 O2 Ga1 126.7(4) . .
C9 O3 Ga1 122.0(4) . .
C11 O4 Ga1 124.5(4) . .
C12 O5 Ga1 129.0(4) . .
C14 O6 Ga1 127.5(4) . .
C5 N1 C6 116.1(6) . 2_655
C16 N2 C16 117.0(8) 2_655 .
O1 C1 C2 123.5(6) . .
O1 C1 C21 115.7(5) . .
C2 C1 C21 120.8(6) . .
C1 C2 H2 118.5 . .
C3 C2 C1 123.0(6) . .
C3 C2 H2 118.5 . .
O2 C3 C2 126.1(6) . .
O2 C3 C4 113.5(5) . .
C2 C3 C4 120.4(6) . .
C5 C4 C3 124.5(5) . .
C8 C4 C3 118.5(5) . .
C8 C4 C5 116.9(6) . .
N1 C5 C4 125.4(6) . .
N1 C5 H5 117.3 . .
C4 C5 H5 117.3 . .
N1 C6 H6 118.1 2_655 .
N1 C6 C7 123.9(6) 2_655 .
C7 C6 H6 118.1 . .
C6 C7 C9 123.0(6) . .
C8 C7 C6 117.5(6) 2_655 .
C8 C7 C9 119.5(5) 2_655 .
C4 C8 H8 119.9 . .
C7 C8 C4 120.2(6) 2_655 .
C7 C8 H8 119.9 2_655 .
O3 C9 C7 113.3(5) . .
O3 C9 C10 125.5(5) . .
C10 C9 C7 121.1(5) . .
C9 C10 H10 118.2 . .
C9 C10 C11 123.6(6) . .
C11 C10 H10 118.2 . .
O4 C11 C10 123.9(5) . .
O4 C11 C31 115.6(5) . .
C10 C11 C31 120.4(6) . .
O5 C12 C13 124.2(6) . .
O5 C12 C41 115.7(5) . .
C13 C12 C41 120.0(6) . .
C12 C13 H13 117.9 . .
C14 C13 C12 124.2(6) . .
C14 C13 H13 117.9 . .
O6 C14 C13 125.3(6) . .
O6 C14 C15 113.8(5) . .
C13 C14 C15 120.9(6) . .
C16 C15 C14 124.0(6) . .
C17 C15 C14 118.9(6) . .
C17 C15 C16 117.1(6) . .
N2 C16 C15 124.2(7) . .
N2 C16 H16 117.9 . .
C15 C16 H16 117.9 . .
C15 C17 C15 120.4(8) . 2_655
C15 C17 H17 119.8 . .
C15 C17 H17 119.8 2_655 .
C1 C21 Fe1 118.7(4) . .
C22 C21 Fe1 70.0(3) . .
C22 C21 C1 122.6(6) . .
C22 C21 C25 106.9(5) . .
C25 C21 Fe1 69.4(3) . .
C25 C21 C1 129.9(6) . .
Fe1 C22 H22 126.6 . .
C21 C22 Fe1 68.6(3) . .
C21 C22 H22 126.1 . .
C23 C22 Fe1 70.3(4) . .
C23 C22 C21 107.7(6) . .
C23 C22 H22 126.1 . .
Fe1 C23 H23 127.1 . .
C22 C23 Fe1 69.4(3) . .
C22 C23 H23 125.7 . .
C24 C23 Fe1 69.5(4) . .
C24 C23 C22 108.7(6) . .
C24 C23 H23 125.7 . .
Fe1 C24 H24 126.1 . .
C23 C24 Fe1 70.7(4) . .
C23 C24 H24 125.3 . .
C23 C24 C25 109.4(6) . .
C25 C24 Fe1 69.5(4) . .
C25 C24 H24 125.3 . .
Fe1 C25 H25 126.4 . .
C21 C25 Fe1 68.8(3) . .
C21 C25 H25 126.3 . .
C24 C25 Fe1 70.0(4) . .
C24 C25 C21 107.3(6) . .
C24 C25 H25 126.3 . .
Fe1 C26 H26 126.3 . .
C27 C26 Fe1 69.5(4) . .
C27 C26 H26 126.0 . .
C30 C26 Fe1 69.7(4) . .
C30 C26 H26 126.0 . .
C30 C26 C27 107.9(6) . .
Fe1 C27 H27 125.9 . .
C26 C27 Fe1 69.8(4) . .
C26 C27 H27 126.1 . .
C26 C27 C28 107.8(6) . .
C28 C27 Fe1 69.8(4) . .
C28 C27 H27 126.1 . .
Fe1 C28 H28 126.4 . .
C27 C28 Fe1 69.4(3) . .
C27 C28 H28 125.8 . .
C27 C28 C29 108.4(6) . .
C29 C28 Fe1 69.9(3) . .
C29 C28 H28 125.8 . .
Fe1 C29 H29 126.3 . .
C28 C29 Fe1 69.3(3) . .
C28 C29 H29 126.5 . .
C30 C29 Fe1 69.5(3) . .
C30 C29 C28 107.1(6) . .
C30 C29 H29 126.5 . .
Fe1 C30 H30 126.3 . .
C26 C30 Fe1 69.7(4) . .
C26 C30 C29 108.8(6) . .
C26 C30 H30 125.6 . .
C29 C30 Fe1 70.0(3) . .
C29 C30 H30 125.6 . .
C11 C31 Fe2 121.8(4) . .
C32 C31 Fe2 68.9(3) . .
C32 C31 C11 124.2(6) . .
C32 C31 C35 106.6(5) . .
C35 C31 Fe2 68.9(3) . .
C35 C31 C11 128.8(6) . .
Fe2 C32 H32 125.1 . .
C31 C32 Fe2 70.0(3) . .
C31 C32 H32 125.8 . .
C33 C32 Fe2 70.6(4) . .
C33 C32 C31 108.3(5) . .
C33 C32 H32 125.8 . .
Fe2 C33 H33 127.0 . .
C32 C33 Fe2 68.6(3) . .
C32 C33 H33 126.2 . .
C34 C33 Fe2 69.7(4) . .
C34 C33 C32 107.5(6) . .
C34 C33 H33 126.2 . .
Fe2 C34 H34 126.9 . .
C33 C34 Fe2 69.9(4) . .
C33 C34 H34 125.3 . .
C35 C34 Fe2 69.5(4) . .
C35 C34 C33 109.4(6) . .
C35 C34 H34 125.3 . .
Fe2 C35 H35 125.4 . .
C31 C35 Fe2 69.6(3) . .
C31 C35 H35 125.9 . .
C34 C35 Fe2 70.7(4) . .
C34 C35 C31 108.1(6) . .
C34 C35 H35 125.9 . .
Fe2 C36 H36 125.7 . .
C37 C36 Fe2 69.9(4) . .
C37 C36 H36 125.7 . .
C40 C36 Fe2 70.3(4) . .
C40 C36 H36 125.7 . .
C40 C36 C37 108.7(6) . .
Fe2 C37 H37 126.4 . .
C36 C37 Fe2 69.7(4) . .
C36 C37 H37 126.2 . .
C38 C37 Fe2 69.2(4) . .
C38 C37 C36 107.6(6) . .
C38 C37 H37 126.2 . .
Fe2 C38 H38 125.2 . .
C37 C38 Fe2 70.4(4) . .
C37 C38 H38 125.9 . .
C37 C38 C39 108.3(6) . .
C39 C38 Fe2 70.2(4) . .
C39 C38 H38 125.9 . .
Fe2 C39 H39 126.5 . .
C38 C39 Fe2 68.7(4) . .
C38 C39 H39 126.6 . .
C40 C39 Fe2 69.7(4) . .
C40 C39 C38 106.7(6) . .
C40 C39 H39 126.6 . .
Fe2 C40 H40 126.2 . .
C36 C40 Fe2 69.8(4) . .
C36 C40 C39 108.7(6) . .
C36 C40 H40 125.7 . .
C39 C40 Fe2 69.9(4) . .
C39 C40 H40 125.7 . .
C12 C41 Fe3 123.1(4) . .
C42 C41 Fe3 69.3(3) . .
C42 C41 C12 128.9(6) . .
C42 C41 C45 107.4(5) . .
C45 C41 Fe3 69.6(3) . .
C45 C41 C12 123.5(6) . .
Fe3 C42 H42 125.3 . .
C41 C42 Fe3 69.6(3) . .
C41 C42 H42 125.9 . .
C43 C42 Fe3 70.7(4) . .
C43 C42 C41 108.2(6) . .
C43 C42 H42 125.9 . .
Fe3 C43 H43 127.1 . .
C42 C43 Fe3 69.3(4) . .
C42 C43 H43 125.7 . .
C42 C43 C44 108.5(6) . .
C44 C43 Fe3 69.4(4) . .
C44 C43 H43 125.7 . .
Fe3 C44 H44 125.9 . .
C43 C44 Fe3 70.2(4) . .
C43 C44 H44 125.5 . .
C45 C44 Fe3 70.0(4) . .
C45 C44 C43 109.0(6) . .
C45 C44 H44 125.5 . .
Fe3 C45 H45 126.3 . .
C41 C45 Fe3 68.9(3) . .
C41 C45 H45 126.6 . .
C44 C45 Fe3 69.7(4) . .
C44 C45 C41 106.8(6) . .
C44 C45 H45 126.6 . .
Fe3 C46 H46 126.4 . .
C47 C46 Fe3 69.5(4) . .
C47 C46 H46 125.5 . .
C50 C46 Fe3 70.2(4) . .
C50 C46 H46 125.5 . .
C50 C46 C47 109.0(6) . .
Fe3 C47 H47 126.2 . .
C46 C47 Fe3 70.1(4) . .
C46 C47 H47 126.0 . .
C48 C47 Fe3 69.3(4) . .
C48 C47 C46 107.9(6) . .
C48 C47 H47 126.0 . .
Fe3 C48 H48 125.7 . .
C47 C48 Fe3 70.6(4) . .
C47 C48 H48 126.0 . .
C47 C48 C49 108.0(6) . .
C49 C48 Fe3 69.3(4) . .
C49 C48 H48 126.0 . .
Fe3 C49 H49 125.3 . .
C48 C49 Fe3 69.4(3) . .
C48 C49 H49 125.9 . .
C50 C49 Fe3 71.0(4) . .
C50 C49 C48 108.2(6) . .
C50 C49 H49 125.9 . .
Fe3 C50 H50 126.9 . .
C46 C50 Fe3 69.6(4) . .
C46 C50 C49 106.8(6) . .
C46 C50 H50 126.6 . .
C49 C50 Fe3 68.4(4) . .
C49 C50 H50 126.6 . .
O7 S1 O8 116.0(4) . .
O7 S1 O9 115.4(4) . .
O7 S1 C60 104.7(4) . .
O8 S1 O9 113.6(4) . .
O8 S1 C60 102.3(4) . .
O9 S1 C60 102.3(4) . .
F1 C60 S1 112.3(7) . .
F2 C60 S1 111.5(7) . .
F2 C60 F1 106.7(7) . .
F3 C60 S1 113.2(6) . .
F3 C60 F1 105.7(7) . .
F3 C60 F2 107.0(8) . .
C56 N3 C51 123.1(7) . .
C56 N3 C59 121.1(7) . .
C59 N3 C51 115.5(7) . .
C56 N4 H4 118.2 . .
C56 N4 C57 123.6(7) . .
C57 N4 H4 118.2 . .
N3 C51 H51A 109.3 . .
N3 C51 H51B 109.3 . .
N3 C51 C52 111.8(7) . .
H51A C51 H51B 107.9 . .
C52 C51 H51A 109.3 . .
C52 C51 H51B 109.3 . .
C51 C52 H52A 108.8 . .
C51 C52 H52B 108.8 . .
H52A C52 H52B 107.7 . .
C53 C52 C51 114.0(8) . .
C53 C52 H52A 108.8 . .
C53 C52 H52B 108.8 . .
C52 C53 H53A 108.2 . .
C52 C53 H53B 108.2 . .
C52 C53 C54 116.5(8) . .
H53A C53 H53B 107.3 . .
C54 C53 H53A 108.2 . .
C54 C53 H53B 108.2 . .
C53 C54 H54A 108.6 . .
C53 C54 H54B 108.6 . .
C53 C54 C55 114.9(8) . .
H54A C54 H54B 107.5 . .
C55 C54 H54A 108.6 . .
C55 C54 H54B 108.6 . .
C54 C55 H55A 109.3 . .
C54 C55 H55B 109.3 . .
H55A C55 H55B 107.9 . .
C56 C55 C54 111.8(7) . .
C56 C55 H55A 109.3 . .
C56 C55 H55B 109.3 . .
N3 C56 C55 122.1(7) . .
N4 C56 N3 120.4(8) . .
N4 C56 C55 117.5(7) . .
N4 C57 H57A 109.3 . .
N4 C57 H57B 109.3 . .
H57A C57 H57B 108.0 . .
C58 C57 N4 111.6(8) . .
C58 C57 H57A 109.3 . .
C58 C57 H57B 109.3 . .
C57 C58 H58A 108.5 . .
C57 C58 H58B 108.5 . .
C57 C58 C59 115.2(9) . .
H58A C58 H58B 107.5 . .
C59 C58 H58A 108.5 . .
C59 C58 H58B 108.5 . .
N3 C59 H59A 109.1 . .
N3 C59 H59B 109.1 . .
C58 C59 N3 112.5(7) . .
C58 C59 H59A 109.1 . .
C58 C59 H59B 109.1 . .
H59A C59 H59B 107.8 . .
Cl1 C61 H61 107.3 . .
Cl1 C61 Cl2 110.0(11) . .
Cl1 C61 Cl3 111.3(12) . .
Cl2 C61 H61 107.3 . .
Cl2 C61 Cl3 113.2(10) . .
Cl3 C61 H61 107.3 . .
Cl4 C62 H62 104.3 . .
Cl4 C62 Cl5 109.1(15) . .
Cl4 C62 Cl6 115.0(15) . .
Cl5 C62 H62 104.3 . .
Cl6 C62 H62 104.3 . .
Cl6 C62 Cl5 118.1(15) . .

loop_
_geom_bond_atom_site_label_1
_geom_bond_atom_site_label_2
_geom_bond_distance
_geom_bond_site_symmetry_2
Ga1 O1 1.969(4) .
Ga1 O2 1.970(4) .
Ga1 O3 1.980(4) .
Ga1 O4 1.974(4) .
Ga1 O5 1.959(4) .
Ga1 O6 1.978(4) .
Fe1 C21 2.022(6) .
Fe1 C22 2.042(6) .
Fe1 C23 2.053(6) .
Fe1 C24 2.038(6) .
Fe1 C25 2.030(6) .
Fe1 C26 2.043(6) .
Fe1 C27 2.038(6) .
Fe1 C28 2.042(6) .
Fe1 C29 2.050(6) .
Fe1 C30 2.043(6) .
Fe2 C31 2.042(6) .
Fe2 C32 2.027(6) .
Fe2 C33 2.053(6) .
Fe2 C34 2.050(6) .
Fe2 C35 2.034(6) .
Fe2 C36 2.037(6) .
Fe2 C37 2.040(6) .
Fe2 C38 2.025(6) .
Fe2 C39 2.045(6) .
Fe2 C40 2.043(6) .
Fe3 C41 2.034(6) .
Fe3 C42 2.030(6) .
Fe3 C43 2.049(6) .
Fe3 C44 2.038(7) .
Fe3 C45 2.043(6) .
Fe3 C46 2.051(6) .
Fe3 C47 2.043(6) .
Fe3 C48 2.026(6) .
Fe3 C49 2.026(6) .
Fe3 C50 2.059(7) .
O1 C1 1.282(7) .
O2 C3 1.285(7) .
O3 C9 1.295(6) .
O4 C11 1.283(7) .
O5 C12 1.279(7) .
O6 C14 1.287(7) .
N1 C5 1.328(7) .
N1 C6 1.341(8) 2_655
N2 C16 1.329(7) .
N2 C16 1.329(7) 2_655
C1 C2 1.404(8) .
C1 C21 1.470(8) .
C2 H2 0.9500 .
C2 C3 1.385(8) .
C3 C4 1.490(8) .
C4 C5 1.394(8) .
C4 C8 1.389(8) .
C5 H5 0.9500 .
C6 N1 1.341(8) 2_655
C6 H6 0.9500 .
C6 C7 1.413(8) .
C7 C8 1.376(8) 2_655
C7 C9 1.501(8) .
C8 C7 1.376(8) 2_655
C8 H8 0.9500 .
C9 C10 1.378(8) .
C10 H10 0.9500 .
C10 C11 1.408(8) .
C11 C31 1.449(8) .
C12 C13 1.405(8) .
C12 C41 1.470(8) .
C13 H13 0.9500 .
C13 C14 1.374(8) .
C14 C15 1.494(8) .
C15 C16 1.402(8) .
C15 C17 1.381(7) .
C16 H16 0.9500 .
C17 C15 1.381(7) 2_655
C17 H17 0.9500 .
C21 C22 1.437(8) .
C21 C25 1.443(8) .
C22 H22 0.9500 .
C22 C23 1.413(8) .
C23 H23 0.9500 .
C23 C24 1.394(9) .
C24 H24 0.9500 .
C24 C25 1.409(8) .
C25 H25 0.9500 .
C26 H26 0.9500 .
C26 C27 1.417(8) .
C26 C30 1.416(8) .
C27 H27 0.9500 .
C27 C28 1.423(8) .
C28 H28 0.9500 .
C28 C29 1.427(8) .
C29 H29 0.9500 .
C29 C30 1.418(8) .
C30 H30 0.9500 .
C31 C32 1.429(8) .
C31 C35 1.445(8) .
C32 H32 0.9500 .
C32 C33 1.420(8) .
C33 H33 0.9500 .
C33 C34 1.415(9) .
C34 H34 0.9500 .
C34 C35 1.390(8) .
C35 H35 0.9500 .
C36 H36 0.9500 .
C36 C37 1.406(8) .
C36 C40 1.393(8) .
C37 H37 0.9500 .
C37 C38 1.405(8) .
C38 H38 0.9500 .
C38 C39 1.428(9) .
C39 H39 0.9500 .
C39 C40 1.411(8) .
C40 H40 0.9500 .
C41 C42 1.424(8) .
C41 C45 1.444(8) .
C42 H42 0.9500 .
C42 C43 1.394(8) .
C43 H43 0.9500 .
C43 C44 1.411(9) .
C44 H44 0.9500 .
C44 C45 1.405(8) .
C45 H45 0.9500 .
C46 H46 0.9500 .
C46 C47 1.415(9) .
C46 C50 1.415(8) .
C47 H47 0.9500 .
C47 C48 1.396(8) .
C48 H48 0.9500 .
C48 C49 1.428(9) .
C49 H49 0.9500 .
C49 C50 1.417(9) .
C50 H50 0.9500 .
S1 O7 1.414(5) .
S1 O8 1.436(5) .
S1 O9 1.473(6) .
S1 C60 1.772(10) .
C60 F1 1.365(9) .
C60 F2 1.345(10) .
C60 F3 1.342(9) .
N3 C51 1.474(9) .
N3 C56 1.329(9) .
N3 C59 1.473(9) .
N4 H4 0.8800 .
N4 C56 1.308(9) .
N4 C57 1.480(10) .
C51 H51A 0.9900 .
C51 H51B 0.9900 .
C51 C52 1.503(11) .
C52 H52A 0.9900 .
C52 H52B 0.9900 .
C52 C53 1.493(11) .
C53 H53A 0.9900 .
C53 H53B 0.9900 .
C53 C54 1.511(11) .
C54 H54A 0.9900 .
C54 H54B 0.9900 .
C54 C55 1.520(10) .
C55 H55A 0.9900 .
C55 H55B 0.9900 .
C55 C56 1.489(10) .
C57 H57A 0.9900 .
C57 H57B 0.9900 .
C57 C58 1.427(11) .
C58 H58A 0.9900 .
C58 H58B 0.9900 .
C58 C59 1.442(10) .
C59 H59A 0.9900 .
C59 H59B 0.9900 .
C61 H61 1.0000 .
C61 Cl1 1.732(16) .
C61 Cl2 1.756(16) .
C61 Cl3 1.758(16) .
C62 H62 1.0000 .
C62 Cl4 1.713(19) .
C62 Cl5 1.724(19) .
C62 Cl6 1.714(18) .

loop_
_geom_hbond_atom_site_label_D
_geom_hbond_atom_site_label_H
_geom_hbond_atom_site_label_A
_geom_hbond_distance_DH
_geom_hbond_distance_HA
_geom_hbond_distance_DA
_geom_hbond_angle_DHA
N4 H4 O8 0.88 2.09 2.904(8) 154.1

loop_
_geom_torsion_atom_site_label_1
_geom_torsion_atom_site_label_2
_geom_torsion_atom_site_label_3
_geom_torsion_atom_site_label_4
_geom_torsion
_geom_torsion_site_symmetry_1
_geom_torsion_site_symmetry_4
Ga1 O1 C1 C2 21.1(8) . .
Ga1 O1 C1 C21 -157.5(4) . .
Ga1 O2 C3 C2 -13.7(8) . .
Ga1 O2 C3 C4 163.8(4) . .
Ga1 O3 C9 C7 151.1(4) . .
Ga1 O3 C9 C10 -26.6(8) . .
Ga1 O4 C11 C10 19.7(8) . .
Ga1 O4 C11 C31 -161.4(4) . .
Ga1 O5 C12 C13 1.0(9) . .
Ga1 O5 C12 C41 -175.0(4) . .
Ga1 O6 C14 C13 -10.4(8) . .
Ga1 O6 C14 C15 167.6(4) . .
Fe1 C21 C22 C23 59.6(4) . .
Fe1 C21 C25 C24 -59.7(4) . .
Fe1 C22 C23 C24 58.5(4) . .
Fe1 C23 C24 C25 58.8(4) . .
Fe1 C24 C25 C21 58.9(4) . .
Fe1 C26 C27 C28 -59.7(4) . .
Fe1 C26 C30 C29 59.3(4) . .
Fe1 C27 C28 C29 -59.2(4) . .
Fe1 C28 C29 C30 -59.4(4) . .
Fe1 C29 C30 C26 -59.1(4) . .
Fe2 C31 C32 C33 60.5(4) . .
Fe2 C31 C35 C34 -60.5(4) . .
Fe2 C32 C33 C34 59.1(4) . .
Fe2 C33 C34 C35 58.4(5) . .
Fe2 C34 C35 C31 59.7(4) . .
Fe2 C36 C37 C38 -59.0(4) . .
Fe2 C36 C40 C39 59.3(4) . .
Fe2 C37 C38 C39 -60.2(4) . .
Fe2 C38 C39 C40 -59.7(4) . .
Fe2 C39 C40 C36 -59.2(5) . .
Fe3 C41 C42 C43 60.5(4) . .
Fe3 C41 C45 C44 -59.7(4) . .
Fe3 C42 C43 C44 58.5(4) . .
Fe3 C43 C44 C45 59.5(4) . .
Fe3 C44 C45 C41 59.2(4) . .
Fe3 C46 C47 C48 -59.1(4) . .
Fe3 C46 C50 C49 58.5(4) . .
Fe3 C47 C48 C49 -59.5(4) . .
Fe3 C48 C49 C50 -60.6(4) . .
Fe3 C49 C50 C46 -59.2(4) . .
O1 Ga1 O2 C3 19.0(4) . .
O1 Ga1 O3 C9 -39.3(16) . .
O1 Ga1 O4 C11 140.9(5) . .
O1 Ga1 O5 C12 -97.7(5) . .
O1 Ga1 O6 C14 97.6(5) . .
O1 C1 C2 C3 -6.9(9) . .
O1 C1 C21 Fe1 88.1(6) . .
O1 C1 C21 C22 4.5(8) . .
O1 C1 C21 C25 174.4(6) . .
O2 Ga1 O1 C1 -23.0(5) . .
O2 Ga1 O3 C9 -60.0(4) . .
O2 Ga1 O4 C11 52.8(5) . .
O2 Ga1 O5 C12 -45(3) . .
O2 Ga1 O6 C14 -174.5(5) . .
O2 C3 C4 C5 132.6(6) . .
O2 C3 C4 C8 -46.4(7) . .
O3 Ga1 O1 C1 -43.6(16) . .
O3 Ga1 O2 C3 -163.3(5) . .
O3 Ga1 O4 C11 -32.9(5) . .
O3 Ga1 O5 C12 84.2(5) . .
O3 Ga1 O6 C14 -88.5(5) . .
O3 C9 C10 C11 0.4(10) . .
O4 Ga1 O1 C1 -118.4(5) . .
O4 Ga1 O2 C3 109.0(4) . .
O4 Ga1 O3 C9 35.6(4) . .
O4 Ga1 O5 C12 172.1(5) . .
O4 Ga1 O6 C14 -45.9(19) . .
O4 C11 C31 Fe2 80.7(6) . .
O4 C11 C31 C32 -4.0(9) . .
O4 C11 C31 C35 168.2(6) . .
O5 Ga1 O1 C1 154.1(5) . .
O5 Ga1 O2 C3 -34(3) . .
O5 Ga1 O3 C9 122.9(4) . .
O5 Ga1 O4 C11 -129.4(5) . .
O5 Ga1 O6 C14 7.9(5) . .
O5 C12 C13 C14 -1.0(10) . .
O5 C12 C41 Fe3 -92.3(6) . .
O5 C12 C41 C42 178.6(6) . .
O5 C12 C41 C45 -6.2(8) . .
O6 Ga1 O1 C1 64.8(5) . .
O6 Ga1 O2 C3 -75.4(4) . .
O6 Ga1 O3 C9 -148.2(4) . .
O6 Ga1 O4 C11 -75.4(18) . .
O6 Ga1 O5 C12 -3.5(5) . .
O6 C14 C15 C16 153.2(6) . .
O6 C14 C15 C17 -26.4(7) . .
N1 C6 C7 C8 1.0(10) 2_655 2_655
N1 C6 C7 C9 -177.7(6) 2_655 .
C1 C2 C3 O2 3.2(9) . .
C1 C2 C3 C4 -174.2(5) . .
C1 C21 C22 Fe1 112.0(5) . .
C1 C21 C22 C23 171.6(5) . .
C1 C21 C25 Fe1 -110.8(6) . .
C1 C21 C25 C24 -170.5(6) . .
C2 C1 C21 Fe1 -90.5(6) . .
C2 C1 C21 C22 -174.1(5) . .
C2 C1 C21 C25 -4.2(9) . .
C2 C3 C4 C5 -49.7(9) . .
C2 C3 C4 C8 131.3(6) . .
C3 C4 C5 N1 -178.3(6) . .
C3 C4 C8 C7 -179.7(5) . 2_655
C5 C4 C8 C7 1.3(9) . 2_655
C6 N1 C5 C4 -1.7(10) 2_655 .
C6 C7 C9 O3 141.6(6) . .
C6 C7 C9 C10 -40.6(9) . .
C7 C9 C10 C11 -177.2(6) . .
C8 C4 C5 N1 0.6(10) . .
C8 C7 C9 O3 -37.1(8) 2_655 .
C8 C7 C9 C10 140.8(6) 2_655 .
C9 C10 C11 O4 3.8(10) . .
C9 C10 C11 C31 -175.0(6) . .
C10 C11 C31 Fe2 -100.3(6) . .
C10 C11 C31 C32 174.9(6) . .
C10 C11 C31 C35 -12.9(10) . .
C11 C31 C32 Fe2 114.9(6) . .
C11 C31 C32 C33 175.4(6) . .
C11 C31 C35 Fe2 -114.5(6) . .
C11 C31 C35 C34 -175.0(6) . .
C12 C13 C14 O6 6.0(10) . .
C12 C13 C14 C15 -171.8(5) . .
C12 C41 C42 Fe3 116.4(6) . .
C12 C41 C42 C43 176.9(6) . .
C12 C41 C45 Fe3 -116.8(6) . .
C12 C41 C45 C44 -176.5(5) . .
C13 C12 C41 Fe3 91.4(6) . .
C13 C12 C41 C42 2.3(10) . .
C13 C12 C41 C45 177.5(6) . .
C13 C14 C15 C16 -28.7(10) . .
C13 C14 C15 C17 151.6(5) . .
C14 C15 C16 N2 -179.5(6) . .
C14 C15 C17 C15 179.6(6) . 2_655
C16 N2 C16 C15 0.0(5) 2_655 .
C16 C15 C17 C15 0.0(5) . 2_655
C17 C15 C16 N2 0.1(10) . .
C21 Fe1 C22 C23 -119.2(5) . .
C21 Fe1 C23 C22 38.3(4) . .
C21 Fe1 C23 C24 -82.2(4) . .
C21 Fe1 C24 C23 81.7(4) . .
C21 Fe1 C24 C25 -38.7(4) . .
C21 Fe1 C25 C24 118.7(5) . .
C21 Fe1 C26 C27 -159.5(4) . .
C21 Fe1 C26 C30 81.2(4) . .
C21 Fe1 C27 C26 48.0(8) . .
C21 Fe1 C27 C28 166.8(5) . .
C21 Fe1 C28 C27 -163.2(7) . .
C21 Fe1 C28 C29 -43.5(9) . .
C21 Fe1 C29 C28 164.7(4) . .
C21 Fe1 C29 C30 -76.8(5) . .
C21 Fe1 C30 C26 -117.4(4) . .
C21 Fe1 C30 C29 122.6(4) . .
C21 C1 C2 C3 171.6(5) . .
C21 C22 C23 Fe1 -58.5(4) . .
C21 C22 C23 C24 0.0(7) . .
C22 Fe1 C21 C1 -117.1(7) . .
C22 Fe1 C21 C25 117.8(5) . .
C22 Fe1 C23 C24 -120.4(5) . .
C22 Fe1 C24 C23 37.0(4) . .
C22 Fe1 C24 C25 -83.4(4) . .
C22 Fe1 C25 C21 -38.7(3) . .
C22 Fe1 C25 C24 80.0(4) . .
C22 Fe1 C26 C27 -115.5(4) . .
C22 Fe1 C26 C30 125.3(4) . .
C22 Fe1 C27 C26 83.6(4) . .
C22 Fe1 C27 C28 -157.6(4) . .
C22 Fe1 C28 C27 51.0(8) . .
C22 Fe1 C28 C29 170.7(5) . .
C22 Fe1 C29 C28 -166.2(8) . .
C22 Fe1 C29 C30 -47.7(11) . .
C22 Fe1 C30 C26 -75.3(4) . .
C22 Fe1 C30 C29 164.6(4) . .
C22 C21 C25 Fe1 60.3(4) . .
C22 C21 C25 C24 0.6(7) . .
C22 C23 C24 Fe1 -58.4(4) . .
C22 C23 C24 C25 0.4(7) . .
C23 Fe1 C21 C1 -154.4(6) . .
C23 Fe1 C21 C22 -37.3(4) . .
C23 Fe1 C21 C25 80.5(4) . .
C23 Fe1 C22 C21 119.2(5) . .
C23 Fe1 C24 C25 -120.5(5) . .
C23 Fe1 C25 C21 -82.2(4) . .
C23 Fe1 C25 C24 36.5(4) . .
C23 Fe1 C26 C27 -73.8(4) . .
C23 Fe1 C26 C30 166.9(4) . .
C23 Fe1 C27 C26 125.9(4) . .
C23 Fe1 C27 C28 -115.2(4) . .
C23 Fe1 C28 C27 83.0(4) . .
C23 Fe1 C28 C29 -157.3(4) . .
C23 Fe1 C29 C28 50.1(8) . .
C23 Fe1 C29 C30 168.6(5) . .
C23 Fe1 C30 C26 -41.5(11) . .
C23 Fe1 C30 C29 -161.6(8) . .
C23 C24 C25 Fe1 -59.6(4) . .
C23 C24 C25 C21 -0.7(7) . .
C24 Fe1 C21 C1 162.8(6) . .
C24 Fe1 C21 C22 -80.2(4) . .
C24 Fe1 C21 C25 37.7(3) . .
C24 Fe1 C22 C21 82.7(4) . .
C24 Fe1 C22 C23 -36.6(4) . .
C24 Fe1 C23 C22 120.4(5) . .
C24 Fe1 C25 C21 -118.7(5) . .
C24 Fe1 C26 C27 -38.2(10) . .
C24 Fe1 C26 C30 -157.5(8) . .
C24 Fe1 C27 C26 166.7(4) . .
C24 Fe1 C27 C28 -74.4(5) . .
C24 Fe1 C28 C27 124.1(4) . .
C24 Fe1 C28 C29 -116.2(4) . .
C24 Fe1 C29 C28 81.1(4) . .
C24 Fe1 C29 C30 -160.4(4) . .
C24 Fe1 C30 C26 163.8(5) . .
C24 Fe1 C30 C29 43.8(8) . .
C25 Fe1 C21 C1 125.1(7) . .
C25 Fe1 C21 C22 -117.8(5) . .
C25 Fe1 C22 C21 39.0(3) . .
C25 Fe1 C22 C23 -80.2(4) . .
C25 Fe1 C23 C22 83.3(4) . .
C25 Fe1 C23 C24 -37.1(4) . .
C25 Fe1 C24 C23 120.5(5) . .
C25 Fe1 C26 C27 162.8(6) . .
C25 Fe1 C26 C30 43.6(8) . .
C25 Fe1 C27 C26 -159.2(7) . .
C25 Fe1 C27 C28 -40.4(9) . .
C25 Fe1 C28 C27 165.2(4) . .
C25 Fe1 C28 C29 -75.1(5) . .
C25 Fe1 C29 C28 122.9(4) . .
C25 Fe1 C29 C30 -118.7(4) . .
C25 Fe1 C30 C26 -161.4(4) . .
C25 Fe1 C30 C29 78.6(4) . .
C25 C21 C22 Fe1 -59.9(4) . .
C25 C21 C22 C23 -0.4(6) . .
C26 Fe1 C21 C1 -33.5(6) . .
C26 Fe1 C21 C22 83.6(4) . .
C26 Fe1 C21 C25 -158.6(4) . .
C26 Fe1 C22 C21 -116.1(4) . .
C26 Fe1 C22 C23 124.7(4) . .
C26 Fe1 C23 C22 -75.7(5) . .
C26 Fe1 C23 C24 163.9(4) . .
C26 Fe1 C24 C23 -46.8(10) . .
C26 Fe1 C24 C25 -167.3(7) . .
C26 Fe1 C25 C21 51.6(8) . .
C26 Fe1 C25 C24 170.3(6) . .
C26 Fe1 C27 C28 118.8(5) . .
C26 Fe1 C28 C27 -37.9(4) . .
C26 Fe1 C28 C29 81.8(4) . .
C26 Fe1 C29 C28 -81.3(4) . .
C26 Fe1 C29 C30 37.2(4) . .
C26 Fe1 C30 C29 -120.0(5) . .
C26 C27 C28 Fe1 59.7(4) . .
C26 C27 C28 C29 0.5(7) . .
C27 Fe1 C21 C1 -68.0(8) . .
C27 Fe1 C21 C22 49.1(7) . .
C27 Fe1 C21 C25 166.9(5) . .
C27 Fe1 C22 C21 -159.3(4) . .
C27 Fe1 C22 C23 81.4(4) . .
C27 Fe1 C23 C22 -116.8(4) . .
C27 Fe1 C23 C24 122.7(4) . .
C27 Fe1 C24 C23 -76.1(4) . .
C27 Fe1 C24 C25 163.4(4) . .
C27 Fe1 C25 C21 -164.0(7) . .
C27 Fe1 C25 C24 -45.3(9) . .
C27 Fe1 C26 C30 -119.2(5) . .
C27 Fe1 C28 C29 119.7(5) . .
C27 Fe1 C29 C28 -37.5(4) . .
C27 Fe1 C29 C30 81.0(4) . .
C27 Fe1 C30 C26 37.7(4) . .
C27 Fe1 C30 C29 -82.3(4) . .
C27 C26 C30 Fe1 -59.2(4) . .
C27 C26 C30 C29 0.0(7) . .
C27 C28 C29 Fe1 59.0(4) . .
C27 C28 C29 C30 -0.5(7) . .
C28 Fe1 C21 C1 83.9(9) . .
C28 Fe1 C21 C22 -159.0(7) . .
C28 Fe1 C21 C25 -41.2(9) . .
C28 Fe1 C22 C21 164.4(6) . .
C28 Fe1 C22 C23 45.2(8) . .
C28 Fe1 C23 C22 -159.8(4) . .
C28 Fe1 C23 C24 79.8(4) . .
C28 Fe1 C24 C23 -117.1(4) . .
C28 Fe1 C24 C25 122.4(4) . .
C28 Fe1 C25 C21 165.6(3) . .
C28 Fe1 C25 C24 -75.7(4) . .
C28 Fe1 C26 C27 38.0(4) . .
C28 Fe1 C26 C30 -81.2(4) . .
C28 Fe1 C27 C26 -118.8(5) . .
C28 Fe1 C29 C30 118.5(6) . .
C28 Fe1 C30 C26 81.8(4) . .
C28 Fe1 C30 C29 -38.2(4) . .
C28 C29 C30 Fe1 59.3(4) . .
C28 C29 C30 C26 0.3(7) . .
C29 Fe1 C21 C1 50.8(6) . .
C29 Fe1 C21 C22 167.9(4) . .
C29 Fe1 C21 C25 -74.3(4) . .
C29 Fe1 C22 C21 -37.3(10) . .
C29 Fe1 C22 C23 -156.5(8) . .
C29 Fe1 C23 C22 164.9(5) . .
C29 Fe1 C23 C24 44.5(8) . .
C29 Fe1 C24 C23 -159.5(4) . .
C29 Fe1 C24 C25 80.1(4) . .
C29 Fe1 C25 C21 124.5(4) . .
C29 Fe1 C25 C24 -116.8(4) . .
C29 Fe1 C26 C27 82.1(4) . .
C29 Fe1 C26 C30 -37.2(4) . .
C29 Fe1 C27 C26 -81.3(4) . .
C29 Fe1 C27 C28 37.5(4) . .
C29 Fe1 C28 C27 -119.7(5) . .
C29 Fe1 C30 C26 120.0(5) . .
C30 Fe1 C21 C1 9.1(6) . .
C30 Fe1 C21 C22 126.1(4) . .
C30 Fe1 C21 C25 -116.1(4) . .
C30 Fe1 C22 C21 -74.4(4) . .
C30 Fe1 C22 C23 166.4(4) . .
C30 Fe1 C23 C22 -43.2(11) . .
C30 Fe1 C23 C24 -163.6(8) . .
C30 Fe1 C24 C23 169.4(5) . .
C30 Fe1 C24 C25 49.0(8) . .
C30 Fe1 C25 C21 83.0(4) . .
C30 Fe1 C25 C24 -158.3(4) . .
C30 Fe1 C26 C27 119.2(5) . .
C30 Fe1 C27 C26 -37.6(4) . .
C30 Fe1 C27 C28 81.2(4) . .
C30 Fe1 C28 C27 -81.7(4) . .
C30 Fe1 C28 C29 38.0(4) . .
C30 Fe1 C29 C28 -118.5(6) . .
C30 C26 C27 Fe1 59.3(4) . .
C30 C26 C27 C28 -0.3(7) . .
C31 Fe2 C32 C33 -118.9(5) . .
C31 Fe2 C33 C32 38.2(4) . .
C31 Fe2 C33 C34 -81.1(4) . .
C31 Fe2 C34 C33 82.2(4) . .
C31 Fe2 C34 C35 -38.7(4) . .
C31 Fe2 C35 C34 118.8(5) . .
C31 Fe2 C36 C37 -117.5(4) . .
C31 Fe2 C36 C40 123.0(4) . .
C31 Fe2 C37 C36 81.0(4) . .
C31 Fe2 C37 C38 -159.9(4) . .
C31 Fe2 C38 C37 46.9(8) . .
C31 Fe2 C38 C39 165.8(5) . .
C31 Fe2 C39 C38 -162.3(7) . .
C31 Fe2 C39 C40 -44.1(9) . .
C31 Fe2 C40 C36 -76.0(5) . .
C31 Fe2 C40 C39 164.1(4) . .
C31 C32 C33 Fe2 -60.1(4) . .
C31 C32 C33 C34 -1.1(7) . .
C32 Fe2 C31 C11 -118.0(7) . .
C32 Fe2 C31 C35 118.5(5) . .
C32 Fe2 C33 C34 -119.3(5) . .
C32 Fe2 C34 C33 37.8(4) . .
C32 Fe2 C34 C35 -83.1(4) . .
C32 Fe2 C35 C31 -38.2(3) . .
C32 Fe2 C35 C34 80.7(4) . .
C32 Fe2 C36 C37 -75.2(4) . .
C32 Fe2 C36 C40 165.2(4) . .
C32 Fe2 C37 C36 124.0(4) . .
C32 Fe2 C37 C38 -116.9(4) . .
C32 Fe2 C38 C37 81.3(4) . .
C32 Fe2 C38 C39 -159.9(4) . .
C32 Fe2 C39 C38 47.4(8) . .
C32 Fe2 C39 C40 165.7(6) . .
C32 Fe2 C40 C36 -41.6(10) . .
C32 Fe2 C40 C39 -161.5(7) . .
C32 C31 C35 Fe2 58.8(4) . .
C32 C31 C35 C34 -1.7(7) . .
C32 C33 C34 Fe2 -58.4(4) . .
C32 C33 C34 C35 0.0(7) . .
C33 Fe2 C31 C11 -155.9(6) . .
C33 Fe2 C31 C32 -37.9(3) . .
C33 Fe2 C31 C35 80.7(4) . .
C33 Fe2 C32 C31 118.9(5) . .
C33 Fe2 C34 C35 -120.9(5) . .
C33 Fe2 C35 C31 -82.1(4) . .
C33 Fe2 C35 C34 36.8(4) . .
C33 Fe2 C36 C37 -41.1(10) . .
C33 Fe2 C36 C40 -160.7(7) . .
C33 Fe2 C37 C36 165.7(4) . .
C33 Fe2 C37 C38 -75.3(5) . .
C33 Fe2 C38 C37 123.9(4) . .
C33 Fe2 C38 C39 -117.3(4) . .
C33 Fe2 C39 C38 81.3(4) . .
C33 Fe2 C39 C40 -160.5(4) . .
C33 Fe2 C40 C36 165.3(6) . .
C33 Fe2 C40 C39 45.5(8) . .
C33 C34 C35 Fe2 -58.7(5) . .
C33 C34 C35 C31 1.1(7) . .
C34 Fe2 C31 C11 160.6(6) . .
C34 Fe2 C31 C32 -81.4(4) . .
C34 Fe2 C31 C35 37.1(4) . .
C34 Fe2 C32 C31 81.4(4) . .
C34 Fe2 C32 C33 -37.4(4) . .
C34 Fe2 C33 C32 119.3(5) . .
C34 Fe2 C35 C31 -118.8(5) . .
C34 Fe2 C36 C37 165.7(6) . .
C34 Fe2 C36 C40 46.1(8) . .
C34 Fe2 C37 C36 -161.6(7) . .
C34 Fe2 C37 C38 -42.5(10) . .
C34 Fe2 C38 C37 165.0(4) . .
C34 Fe2 C38 C39 -76.2(5) . .
C34 Fe2 C39 C38 123.4(4) . .
C34 Fe2 C39 C40 -118.4(4) . .
C34 Fe2 C40 C36 -160.2(4) . .
C34 Fe2 C40 C39 79.9(4) . .
C35 Fe2 C31 C11 123.5(7) . .
C35 Fe2 C31 C32 -118.5(5) . .
C35 Fe2 C32 C31 38.6(3) . .
C35 Fe2 C32 C33 -80.3(4) . .
C35 Fe2 C33 C32 83.0(4) . .
C35 Fe2 C33 C34 -36.3(4) . .
C35 Fe2 C34 C33 120.9(5) . .
C35 Fe2 C36 C37 -161.0(4) . .
C35 Fe2 C36 C40 79.4(4) . .
C35 Fe2 C37 C36 45.6(8) . .
C35 Fe2 C37 C38 164.7(6) . .
C35 Fe2 C38 C37 -162.0(7) . .
C35 Fe2 C38 C39 -43.2(9) . .
C35 Fe2 C39 C38 164.2(4) . .
C35 Fe2 C39 C40 -77.5(4) . .
C35 Fe2 C40 C36 -118.8(4) . .
C35 Fe2 C40 C39 121.3(4) . .
C35 C31 C32 Fe2 -58.8(4) . .
C35 C31 C32 C33 1.7(7) . .
C36 Fe2 C31 C11 5.4(6) . .
C36 Fe2 C31 C32 123.4(4) . .
C36 Fe2 C31 C35 -118.0(4) . .
C36 Fe2 C32 C31 -76.4(4) . .
C36 Fe2 C32 C33 164.7(4) . .
C36 Fe2 C33 C32 -44.5(10) . .
C36 Fe2 C33 C34 -163.8(7) . .
C36 Fe2 C34 C33 167.6(6) . .
C36 Fe2 C34 C35 46.7(8) . .
C36 Fe2 C35 C31 81.2(4) . .
C36 Fe2 C35 C34 -159.9(4) . .
C36 Fe2 C37 C38 119.1(6) . .
C36 Fe2 C38 C37 -37.6(4) . .
C36 Fe2 C38 C39 81.2(4) . .
C36 Fe2 C39 C38 -81.3(4) . .
C36 Fe2 C39 C40 36.9(4) . .
C36 Fe2 C40 C39 -119.9(6) . .
C36 C37 C38 Fe2 59.4(4) . .
C36 C37 C38 C39 -0.9(7) . .
C37 Fe2 C31 C11 -36.8(6) . .
C37 Fe2 C31 C32 81.2(4) . .
C37 Fe2 C31 C35 -160.3(4) . .
C37 Fe2 C32 C31 -117.5(4) . .
C37 Fe2 C32 C33 123.6(4) . .
C37 Fe2 C33 C32 -75.9(4) . .
C37 Fe2 C33 C34 164.8(4) . .
C37 Fe2 C34 C33 -43.1(10) . .
C37 Fe2 C34 C35 -164.0(7) . .
C37 Fe2 C35 C31 48.2(8) . .
C37 Fe2 C35 C34 167.1(6) . .
C37 Fe2 C36 C40 -119.6(5) . .
C37 Fe2 C38 C39 118.8(5) . .
C37 Fe2 C39 C38 -37.7(4) . .
C37 Fe2 C39 C40 80.6(4) . .
C37 Fe2 C40 C36 37.5(4) . .
C37 Fe2 C40 C39 -82.4(4) . .
C37 C36 C40 Fe2 -59.6(4) . .
C37 C36 C40 C39 -0.3(7) . .
C37 C38 C39 Fe2 60.3(4) . .
C37 C38 C39 C40 0.7(7) . .
C38 Fe2 C31 C11 -70.5(8) . .
C38 Fe2 C31 C32 47.5(7) . .
C38 Fe2 C31 C35 166.0(6) . .
C38 Fe2 C32 C31 -159.9(3) . .
C38 Fe2 C32 C33 81.3(4) . .
C38 Fe2 C33 C32 -117.0(4) . .
C38 Fe2 C33 C34 123.7(4) . .
C38 Fe2 C34 C33 -75.4(4) . .
C38 Fe2 C34 C35 163.7(4) . .
C38 Fe2 C35 C31 -163.0(7) . .
C38 Fe2 C35 C34 -44.1(9) . .
C38 Fe2 C36 C37 37.7(4) . .
C38 Fe2 C36 C40 -81.8(4) . .
C38 Fe2 C37 C36 -119.1(6) . .
C38 Fe2 C39 C40 118.2(6) . .
C38 Fe2 C40 C36 81.3(4) . .
C38 Fe2 C40 C39 -38.6(4) . .
C38 C39 C40 Fe2 59.0(4) . .
C38 C39 C40 C36 -0.2(7) . .
C39 Fe2 C31 C11 79.6(9) . .
C39 Fe2 C31 C32 -162.4(7) . .
C39 Fe2 C31 C35 -43.9(9) . .
C39 Fe2 C32 C31 165.8(6) . .
C39 Fe2 C32 C33 47.0(8) . .
C39 Fe2 C33 C32 -160.0(4) . .
C39 Fe2 C33 C34 80.7(4) . .
C39 Fe2 C34 C33 -117.4(4) . .
C39 Fe2 C34 C35 121.7(4) . .
C39 Fe2 C35 C31 164.4(3) . .
C39 Fe2 C35 C34 -76.8(5) . .
C39 Fe2 C36 C37 82.2(4) . .
C39 Fe2 C36 C40 -37.3(4) . .
C39 Fe2 C37 C36 -80.8(4) . .
C39 Fe2 C37 C38 38.3(4) . .
C39 Fe2 C38 C37 -118.8(5) . .
C39 Fe2 C40 C36 119.9(6) . .
C40 Fe2 C31 C11 46.4(6) . .
C40 Fe2 C31 C32 164.4(4) . .
C40 Fe2 C31 C35 -77.1(4) . .
C40 Fe2 C32 C31 -44.9(10) . .
C40 Fe2 C32 C33 -163.8(8) . .
C40 Fe2 C33 C32 167.4(6) . .
C40 Fe2 C33 C34 48.1(8) . .
C40 Fe2 C34 C33 -159.5(4) . .
C40 Fe2 C34 C35 79.6(4) . .
C40 Fe2 C35 C31 122.7(4) . .
C40 Fe2 C35 C34 -118.4(4) . .
C40 Fe2 C36 C37 119.6(5) . .
C40 Fe2 C37 C36 -37.1(4) . .
C40 Fe2 C37 C38 81.9(4) . .
C40 Fe2 C38 C37 -80.9(4) . .
C40 Fe2 C38 C39 38.0(4) . .
C40 Fe2 C39 C38 -118.2(6) . .
C40 C36 C37 Fe2 59.8(5) . .
C40 C36 C37 C38 0.8(7) . .
C41 Fe3 C42 C43 -118.9(5) . .
C41 Fe3 C43 C42 38.3(4) . .
C41 Fe3 C43 C44 -82.0(4) . .
C41 Fe3 C44 C43 81.1(4) . .
C41 Fe3 C44 C45 -38.9(4) . .
C41 Fe3 C45 C44 118.2(5) . .
C41 Fe3 C46 C47 -119.3(4) . .
C41 Fe3 C46 C50 120.4(4) . .
C41 Fe3 C47 C46 81.2(4) . .
C41 Fe3 C47 C48 -159.6(4) . .
C41 Fe3 C48 C47 51.2(9) . .
C41 Fe3 C48 C49 170.1(6) . .
C41 Fe3 C49 C48 -169.4(7) . .
C41 Fe3 C49 C50 -50.5(9) . .
C41 Fe3 C50 C46 -80.2(4) . .
C41 Fe3 C50 C49 161.1(4) . .
C41 C12 C13 C14 174.9(6) . .
C41 C42 C43 Fe3 -59.8(4) . .
C41 C42 C43 C44 -1.3(7) . .
C42 Fe3 C41 C12 -123.8(7) . .
C42 Fe3 C41 C45 118.8(5) . .
C42 Fe3 C43 C44 -120.3(5) . .
C42 Fe3 C44 C43 36.7(4) . .
C42 Fe3 C44 C45 -83.2(4) . .
C42 Fe3 C45 C41 -38.0(4) . .
C42 Fe3 C45 C44 80.2(4) . .
C42 Fe3 C46 C47 -75.6(4) . .
C42 Fe3 C46 C50 164.2(4) . .
C42 Fe3 C47 C46 123.2(4) . .
C42 Fe3 C47 C48 -117.6(4) . .
C42 Fe3 C48 C47 80.2(5) . .
C42 Fe3 C48 C49 -160.9(4) . .
C42 Fe3 C49 C48 45.9(8) . .
C42 Fe3 C49 C50 164.8(6) . .
C42 Fe3 C50 C46 -43.2(9) . .
C42 Fe3 C50 C49 -161.9(7) . .
C42 C41 C45 Fe3 59.3(4) . .
C42 C41 C45 C44 -0.4(7) . .
C42 C43 C44 Fe3 -58.4(4) . .
C42 C43 C44 C45 1.1(7) . .
C43 Fe3 C41 C12 -161.1(6) . .
C43 Fe3 C41 C42 -37.3(4) . .
C43 Fe3 C41 C45 81.5(4) . .
C43 Fe3 C42 C41 118.9(5) . .
C43 Fe3 C44 C45 -120.0(5) . .
C43 Fe3 C45 C41 -81.0(4) . .
C43 Fe3 C45 C44 37.2(4) . .
C43 Fe3 C46 C47 -38.3(8) . .
C43 Fe3 C46 C50 -158.5(6) . .
C43 Fe3 C47 C46 164.6(4) . .
C43 Fe3 C47 C48 -76.2(5) . .
C43 Fe3 C48 C47 120.7(4) . .
C43 Fe3 C48 C49 -120.4(4) . .
C43 Fe3 C49 C48 77.1(5) . .
C43 Fe3 C49 C50 -164.0(4) . .
C43 Fe3 C50 C46 158.6(6) . .
C43 Fe3 C50 C49 39.9(9) . .
C43 C44 C45 Fe3 -59.6(4) . .
C43 C44 C45 C41 -0.4(7) . .
C44 Fe3 C41 C12 155.2(6) . .
C44 Fe3 C41 C42 -81.0(4) . .
C44 Fe3 C41 C45 37.8(4) . .
C44 Fe3 C42 C41 81.8(4) . .
C44 Fe3 C42 C43 -37.1(4) . .
C44 Fe3 C43 C42 120.3(5) . .
C44 Fe3 C45 C41 -118.2(5) . .
C44 Fe3 C46 C47 158.6(7) . .
C44 Fe3 C46 C50 38.4(9) . .
C44 Fe3 C47 C46 -162.2(6) . .
C44 Fe3 C47 C48 -43.0(8) . .
C44 Fe3 C48 C47 161.6(4) . .
C44 Fe3 C48 C49 -79.5(5) . .
C44 Fe3 C49 C48 118.6(4) . .
C44 Fe3 C49 C50 -122.5(4) . .
C44 Fe3 C50 C46 -165.7(4) . .
C44 Fe3 C50 C49 75.7(5) . .
C45 Fe3 C41 C12 117.5(7) . .
C45 Fe3 C41 C42 -118.8(5) . .
C45 Fe3 C42 C41 38.4(4) . .
C45 Fe3 C42 C43 -80.5(4) . .
C45 Fe3 C43 C42 83.2(4) . .
C45 Fe3 C43 C44 -37.1(4) . .
C45 Fe3 C44 C43 120.0(5) . .
C45 Fe3 C46 C47 -163.4(4) . .
C45 Fe3 C46 C50 76.4(4) . .
C45 Fe3 C47 C46 47.3(10) . .
C45 Fe3 C47 C48 166.5(7) . .
C45 Fe3 C48 C47 -168.9(6) . .
C45 Fe3 C48 C49 -50.0(8) . .
C45 Fe3 C49 C48 159.7(4) . .
C45 Fe3 C49 C50 -81.4(5) . .
C45 Fe3 C50 C46 -123.5(4) . .
C45 Fe3 C50 C49 117.8(4) . .
C45 C41 C42 Fe3 -59.4(4) . .
C45 C41 C42 C43 1.1(7) . .
C46 Fe3 C41 C12 -4.0(6) . .
C46 Fe3 C41 C42 119.7(4) . .
C46 Fe3 C41 C45 -121.5(4) . .
C46 Fe3 C42 C41 -81.3(4) . .
C46 Fe3 C42 C43 159.8(4) . .
C46 Fe3 C43 C42 -51.1(8) . .
C46 Fe3 C43 C44 -171.4(6) . .
C46 Fe3 C44 C43 170.5(7) . .
C46 Fe3 C44 C45 50.6(9) . .
C46 Fe3 C45 C41 80.2(4) . .
C46 Fe3 C45 C44 -161.6(4) . .
C46 Fe3 C47 C48 119.2(6) . .
C46 Fe3 C48 C47 -37.7(4) . .
C46 Fe3 C48 C49 81.2(4) . .
C46 Fe3 C49 C48 -81.1(4) . .
C46 Fe3 C49 C50 37.8(4) . .
C46 Fe3 C50 C49 -118.7(6) . .
C46 C47 C48 Fe3 59.6(4) . .
C46 C47 C48 C49 0.2(7) . .
C47 Fe3 C41 C12 -47.1(6) . .
C47 Fe3 C41 C42 76.6(5) . .
C47 Fe3 C41 C45 -164.6(4) . .
C47 Fe3 C42 C41 -122.5(4) . .
C47 Fe3 C42 C43 118.6(4) . .
C47 Fe3 C43 C42 -79.2(4) . .
C47 Fe3 C43 C44 160.5(4) . .
C47 Fe3 C44 C43 -46.1(8) . .
C47 Fe3 C44 C45 -166.1(6) . .
C47 Fe3 C45 C41 44.2(10) . .
C47 Fe3 C45 C44 162.5(8) . .
C47 Fe3 C46 C50 -120.2(5) . .
C47 Fe3 C48 C49 118.9(6) . .
C47 Fe3 C49 C48 -37.4(4) . .
C47 Fe3 C49 C50 81.5(4) . .
C47 Fe3 C50 C46 37.1(4) . .
C47 Fe3 C50 C49 -81.6(4) . .
C47 C46 C50 Fe3 -58.8(4) . .
C47 C46 C50 C49 -0.3(7) . .
C47 C48 C49 Fe3 60.3(4) . .
C47 C48 C49 C50 -0.4(7) . .
C48 Fe3 C41 C12 -84.5(9) . .
C48 Fe3 C41 C42 39.3(9) . .
C48 Fe3 C41 C45 158.1(7) . .
C48 Fe3 C42 C41 -164.1(4) . .
C48 Fe3 C42 C43 76.9(5) . .
C48 Fe3 C43 C42 -119.8(4) . .
C48 Fe3 C43 C44 120.0(4) . .
C48 Fe3 C44 C43 -77.0(4) . .
C48 Fe3 C44 C45 163.0(4) . .
C48 Fe3 C45 C41 -158.9(6) . .
C48 Fe3 C45 C44 -40.6(8) . .
C48 Fe3 C46 C47 37.4(4) . .
C48 Fe3 C46 C50 -82.8(4) . .
C48 Fe3 C47 C46 -119.2(6) . .
C48 Fe3 C49 C50 118.9(6) . .
C48 Fe3 C50 C46 80.4(4) . .
C48 Fe3 C50 C49 -38.3(4) . .
C48 C49 C50 Fe3 59.6(4) . .
C48 C49 C50 C46 0.4(7) . .
C49 Fe3 C41 C12 76.3(9) . .
C49 Fe3 C41 C42 -159.9(7) . .
C49 Fe3 C41 C45 -41.1(9) . .
C49 Fe3 C42 C41 162.4(6) . .
C49 Fe3 C42 C43 43.4(8) . .
C49 Fe3 C43 C42 -161.6(4) . .
C49 Fe3 C43 C44 78.1(4) . .
C49 Fe3 C44 C43 -119.6(4) . .
C49 Fe3 C44 C45 120.5(4) . .
C49 Fe3 C45 C41 164.5(4) . .
C49 Fe3 C45 C44 -77.3(5) . .
C49 Fe3 C46 C47 82.2(4) . .
C49 Fe3 C46 C50 -38.1(4) . .
C49 Fe3 C47 C46 -80.8(4) . .
C49 Fe3 C47 C48 38.4(4) . .
C49 Fe3 C48 C47 -118.9(6) . .
C49 Fe3 C50 C46 118.7(6) . .
C50 Fe3 C41 C12 38.7(6) . .
C50 Fe3 C41 C42 162.5(4) . .
C50 Fe3 C41 C45 -78.8(4) . .
C50 Fe3 C42 C41 -48.9(9) . .
C50 Fe3 C42 C43 -167.8(7) . .
C50 Fe3 C43 C42 169.1(6) . .
C50 Fe3 C43 C44 48.8(8) . .
C50 Fe3 C44 C43 -160.7(4) . .
C50 Fe3 C44 C45 79.4(4) . .
C50 Fe3 C45 C41 121.7(4) . .
C50 Fe3 C45 C44 -120.0(4) . .
C50 Fe3 C46 C47 120.2(5) . .
C50 Fe3 C47 C46 -36.9(4) . .
C50 Fe3 C47 C48 82.2(4) . .
C50 Fe3 C48 C47 -81.2(4) . .
C50 Fe3 C48 C49 37.7(4) . .
C50 Fe3 C49 C48 -118.9(6) . .
C50 C46 C47 Fe3 59.2(4) . .
C50 C46 C47 C48 0.1(7) . .
O7 S1 C60 F1 -179.1(6) . .
O7 S1 C60 F2 61.2(8) . .
O7 S1 C60 F3 -59.5(7) . .
O8 S1 C60 F1 -57.7(7) . .
O8 S1 C60 F2 -177.3(7) . .
O8 S1 C60 F3 61.9(7) . .
O9 S1 C60 F1 60.2(7) . .
O9 S1 C60 F2 -59.5(8) . .
O9 S1 C60 F3 179.8(6) . .
N3 C51 C52 C53 80.3(11) . .
N4 C57 C58 C59 -41.6(13) . .
C51 N3 C56 N4 178.2(7) . .
C51 N3 C56 C55 -3.2(12) . .
C51 N3 C59 C58 160.2(8) . .
C51 C52 C53 C54 -62.6(12) . .
C52 C53 C54 C55 60.2(12) . .
C53 C54 C55 C56 -76.4(10) . .
C54 C55 C56 N3 66.8(11) . .
C54 C55 C56 N4 -114.6(8) . .
C56 N3 C51 C52 -64.5(11) . .
C56 N3 C59 C58 -25.4(12) . .
C56 N4 C57 C58 20.4(12) . .
C57 N4 C56 N3 -1.6(12) . .
C57 N4 C56 C55 179.8(7) . .
C57 C58 C59 N3 44.5(13) . .
C59 N3 C51 C52 109.8(8) . .
C59 N3 C56 N4 4.2(12) . .
C59 N3 C56 C55 -177.2(7) . .
